data_1531718
loop_
_publ_author_name
'Kockelmann, W.'
'Buschow, K.H.J.'
'Moze, O.'
'Hofmann, M.'
'Kennedy, S.J.'

_publ_section_title
;
 Crystal structure and magnetic ordering of R Ni10 Si2 compounds
;
_journal_name_full 'The European Physical Journal B'
_journal_page_first 25
_journal_page_last 32
_journal_volume 30
_journal_year 2002
_chemical_formula_sum 'Ho Ni10 Si2'
_space_group_IT_number 129
_symmetry_space_group_name_Hall '-P 4a 2a'
_symmetry_space_group_name_H-M 'P 4/n m m :2'
_cell_angle_alpha 90
_cell_angle_beta 90
_cell_angle_gamma 90
_cell_formula_units_Z 2
_cell_length_a 8.17628
_cell_length_b 8.17628
_cell_length_c 4.65744
_cell_volume 311.357
_citation_journal_id_ASTM EPJBFY
_cod_data_source_file Kockelmann_EPJBFY_2002_1915.cif
_cod_data_source_block Ho1Ni10Si2
_cod_original_cell_volume 311.3571
_cod_original_formula_sum 'Ho1 Ni10 Si2'
_cod_database_code 1531718

loop_
_symmetry_equiv_pos_as_xyz
x,y,z
-y+1/2,x,z
-x+1/2,-y+1/2,z
y,-x+1/2,z
x+1/2,-y,-z
y+1/2,x+1/2,-z
-x,y+1/2,-z
-y,-x,-z
-x,-y,-z
y-1/2,-x,-z
x-1/2,y-1/2,-z
-y,x-1/2,-z
-x-1/2,y,z
-y-1/2,-x-1/2,z
x,-y-1/2,z
y,x,z

loop_
_atom_site_label
_atom_site_type_symbol
_atom_site_fract_x
_atom_site_fract_y
_atom_site_fract_z
_atom_site_occupancy
_atom_site_U_iso_or_equiv
Ni3 Ni 0.25 0.0276 0.7289 1 0.0
Ni1 Ni 0 0 0 1 0.0
Si1 Si 0.5 0 0.5 1 0.0
Ni2 Ni 0.25 0.6029 0.2373 1 0.0
Ho1 Ho 0.25 0.25 0.2356 1 0.0
